data_4507801
loop_
_publ_author_name
'Hollis, Courtney A.'
'Batten, Stuart R.'
'Sumby, Christopher J.'

_publ_section_title
;
 Two-Dimensional and Three-Dimensional Coordination Polymers of
 Hexakis(4-cyanophenyl)[3]radialene: The Role of Stoichiometry and
 Kinetics
;
_journal_issue 6
_journal_name_full 'Crystal Growth &amp; Design'
_journal_page_first 2350
_journal_paper_doi 10.1021/cg400036x
_journal_volume 13
_journal_year 2013
_chemical_formula_sum 'C49 H27 Ag3 Cl3 N7 O14'
_chemical_formula_weight 1367.74
_chemical_name_systematic
; 
 ? 
;
_space_group_IT_number 52
_symmetry_cell_setting orthorhombic
_symmetry_space_group_name_Hall '-P 2a 2bc'
_symmetry_space_group_name_H-M 'P n n a'
_atom_sites_solution_hydrogens geom
_atom_sites_solution_primary direct
_atom_sites_solution_secondary difmap
_audit_creation_method SHELXL-97
_cell_angle_alpha 90.00
_cell_angle_beta 90.00
_cell_angle_gamma 90.00
_cell_formula_units_Z 8
_cell_length_a 28.799(6)
_cell_length_b 30.905(6)
_cell_length_c 15.631(3)
_cell_measurement_reflns_used 11121
_cell_measurement_temperature 150(2)
_cell_measurement_theta_max 24.19
_cell_measurement_theta_min 1.46
_cell_volume 13912(5)
_computing_data_collection Blu-Ice
_computing_molecular_graphics 'XSeed (Barbour, 2001)'
_computing_publication_material 'CIFTAB (Sheldrick)'
_computing_structure_refinement 'SHELXL-97 (Sheldrick, 1997)'
_computing_structure_solution 'SHELXS-97 (Sheldrick, 1990)'
_diffrn_ambient_temperature 150(2)
_diffrn_measured_fraction_theta_full 0.995
_diffrn_measured_fraction_theta_max 0.995
_diffrn_measurement_device_type 'CCD detector'
_diffrn_measurement_method 'phi scan'
_diffrn_radiation_source 'Australian Synchrotron, station MX1'
_diffrn_radiation_type synchrotron
_diffrn_radiation_wavelength 0.7107
_diffrn_reflns_av_R_equivalents 0.0973
_diffrn_reflns_av_sigmaI/netI 0.0427
_diffrn_reflns_limit_h_max 33
_diffrn_reflns_limit_h_min -32
_diffrn_reflns_limit_k_max 35
_diffrn_reflns_limit_k_min -35
_diffrn_reflns_limit_l_max 17
_diffrn_reflns_limit_l_min -18
_diffrn_reflns_number 150585
_diffrn_reflns_theta_full 24.19
_diffrn_reflns_theta_max 24.19
_diffrn_reflns_theta_min 1.46
_exptl_absorpt_coefficient_mu 1.006
_exptl_absorpt_correction_type multi-scan
_exptl_absorpt_process_details
;
Using multiple and symmetry-related data measurements via the program SADABS
See R.H. Blessing, Acta Cryst (1995), A51, 33-38 
;
_exptl_crystal_colour 'dark red'
_exptl_crystal_density_diffrn 1.306
_exptl_crystal_density_method 'not measured'
_exptl_crystal_description rod
_exptl_crystal_F_000 5392
_exptl_crystal_size_max 0.10
_exptl_crystal_size_mid 0.03
_exptl_crystal_size_min 0.01
_platon_squeeze_details
;
;
_refine_diff_density_max 1.526
_refine_diff_density_min -0.913
_refine_diff_density_rms 0.124
_refine_ls_extinction_method none
_refine_ls_goodness_of_fit_ref 1.287
_refine_ls_hydrogen_treatment constr
_refine_ls_matrix_type full
_refine_ls_number_parameters 515
_refine_ls_number_reflns 11121
_refine_ls_number_restraints 0
_refine_ls_restrained_S_all 1.287
_refine_ls_R_factor_all 0.1463
_refine_ls_R_factor_gt 0.1107
_refine_ls_shift/su_max 0.000
_refine_ls_shift/su_mean 0.000
_refine_ls_structure_factor_coef Fsqd
_refine_ls_weighting_details 'calc w=1/[\s^2^(Fo^2^)+(0.2000P)^2^+0.0000P] where P=(Fo^2^+2Fc^2^)/3'
_refine_ls_weighting_scheme calc
_refine_ls_wR_factor_gt 0.3245
_refine_ls_wR_factor_ref 0.3522
_reflns_number_gt 7088
_reflns_number_total 11121
_reflns_threshold_expression >2sigma(I)
_cod_data_source_file cg400036x_si_001.cif
_cod_data_source_block 3
_cod_original_sg_symbol_H-M Pnna
_cod_database_code 4507801

loop_
_symmetry_equiv_pos_as_xyz
'x, y, z'
'-x+1/2, -y, z'
'x, -y+1/2, -z+1/2'
'-x+1/2, y+1/2, -z+1/2'
'-x, -y, -z'
'x-1/2, y, -z'
'-x, y-1/2, z-1/2'
'x-1/2, -y-1/2, z-1/2'

loop_
_atom_site_label
_atom_site_type_symbol
_atom_site_fract_x
_atom_site_fract_y
_atom_site_fract_z
_atom_site_U_iso_or_equiv
_atom_site_adp_type
_atom_site_occupancy
_atom_site_symmetry_multiplicity
_atom_site_calc_flag
_atom_site_refinement_flags
Ag1 Ag -0.14261(5) 0.2500 0.2500 0.1576(6) Uani 1 2 d S
C1 C -0.0840(2) -0.05673(15) 0.2726(4) 0.0732(17) Uani 1 1 d .
Ag2 Ag 0.00762(5) 0.2500 0.2500 0.1596(6) Uani 1 2 d S
C2 C -0.04034(19) -0.05631(16) 0.2273(4) 0.0635(14) Uani 1 1 d .
Ag3 Ag -0.33052(4) -0.19597(3) 0.57499(7) 0.1790(6) Uani 1 1 d .
C3 C -0.06323(17) -0.09695(18) 0.2467(4) 0.0670(15) Uani 1 1 d .
Ag4 Ag -0.30829(4) -0.28784(4) 0.42822(7) 0.2017(7) Uani 1 1 d .
C4 C -0.12004(18) -0.03437(15) 0.3098(4) 0.0697(16) Uani 1 1 d .
C5 C -0.00517(18) -0.03589(15) 0.1894(4) 0.0653(14) Uani 1 1 d .
C6 C -0.06335(16) -0.13987(17) 0.2507(4) 0.0653(15) Uani 1 1 d .
C11 C -0.12420(18) 0.01302(16) 0.2988(5) 0.0721(16) Uani 1 1 d .
C12 C -0.1328(2) 0.03991(19) 0.3651(5) 0.0843(19) Uani 1 1 d .
H12 H -0.1360 0.0284 0.4211 0.101 Uiso 1 1 calc R
C13 C -0.1371(2) 0.08357(19) 0.3527(5) 0.088(2) Uani 1 1 d .
H13 H -0.1424 0.1023 0.3998 0.105 Uiso 1 1 calc R
C14 C -0.1335(3) 0.09984(19) 0.2715(7) 0.097(2) Uani 1 1 d .
C15 C -0.1235(3) 0.0753(2) 0.2061(6) 0.109(3) Uani 1 1 d .
H15 H -0.1198 0.0879 0.1511 0.130 Uiso 1 1 calc R
C16 C -0.1181(3) 0.0311(2) 0.2161(6) 0.101(2) Uani 1 1 d .
H16 H -0.1105 0.0132 0.1686 0.121 Uiso 1 1 calc R
C17 C -0.1427(3) 0.1472(2) 0.2581(6) 0.107(3) Uani 1 1 d .
N18 N -0.1487(3) 0.1804(2) 0.2481(6) 0.134(3) Uani 1 1 d .
C21 C -0.1546(2) -0.05718(17) 0.3571(5) 0.0773(17) Uani 1 1 d .
C22 C -0.1419(2) -0.09237(18) 0.4106(4) 0.0796(18) Uani 1 1 d .
H22 H -0.1100 -0.0998 0.4171 0.096 Uiso 1 1 calc R
C23 C -0.1757(2) -0.11605(19) 0.4535(5) 0.0839(18) Uani 1 1 d .
H23 H -0.1672 -0.1387 0.4915 0.101 Uiso 1 1 calc R
C24 C -0.2215(3) -0.1062(2) 0.4403(6) 0.101(2) Uani 1 1 d .
C25 C -0.2349(3) -0.0709(2) 0.3888(6) 0.117(3) Uani 1 1 d .
H25 H -0.2668 -0.0640 0.3820 0.140 Uiso 1 1 calc R
C26 C -0.2017(2) -0.0466(2) 0.3489(6) 0.107(3) Uani 1 1 d .
H26 H -0.2106 -0.0224 0.3153 0.128 Uiso 1 1 calc R
C27 C -0.2566(3) -0.1318(2) 0.4814(8) 0.151(5) Uani 1 1 d .
N28 N -0.2818(3) -0.1539(3) 0.5100(7) 0.162(3) Uani 1 1 d .
C31 C -0.10638(18) -0.16381(15) 0.2735(4) 0.0619(14) Uani 1 1 d .
C32 C -0.1047(2) -0.19920(16) 0.3292(4) 0.0740(16) Uani 1 1 d .
H32 H -0.0757 -0.2089 0.3509 0.089 Uiso 1 1 calc R
C33 C -0.1447(2) -0.21971(16) 0.3524(4) 0.0757(17) Uani 1 1 d .
H33 H -0.1437 -0.2440 0.3897 0.091 Uiso 1 1 calc R
C34 C -0.1857(2) -0.20528(18) 0.3219(5) 0.0799(18) Uani 1 1 d .
C35 C -0.1889(2) -0.1708(2) 0.2660(4) 0.0780(17) Uani 1 1 d .
H35 H -0.2183 -0.1619 0.2448 0.094 Uiso 1 1 calc R
C36 C -0.14974(19) -0.14962(19) 0.2416(5) 0.0788(18) Uani 1 1 d .
H36 H -0.1514 -0.1257 0.2036 0.095 Uiso 1 1 calc R
C37 C -0.2280(2) -0.2280(2) 0.3483(6) 0.103(2) Uani 1 1 d .
N38 N -0.2620(3) -0.2453(2) 0.3673(5) 0.126(2) Uani 1 1 d .
C41 C -0.02181(19) -0.16563(16) 0.2234(4) 0.0671(15) Uani 1 1 d .
C42 C 0.02156(18) -0.15203(17) 0.2499(4) 0.0640(14) Uani 1 1 d .
H42 H 0.0246 -0.1268 0.2842 0.077 Uiso 1 1 calc R
C43 C 0.06103(19) -0.1755(2) 0.2259(4) 0.0754(17) Uani 1 1 d .
H43 H 0.0910 -0.1668 0.2446 0.090 Uiso 1 1 calc R
C44 C 0.0556(2) -0.21064(16) 0.1758(4) 0.0663(15) Uani 1 1 d .
C45 C 0.0126(2) -0.22363(18) 0.1484(4) 0.0732(16) Uani 1 1 d .
H45 H 0.0099 -0.2480 0.1117 0.088 Uiso 1 1 calc R
C46 C -0.0267(2) -0.20165(14) 0.1736(4) 0.0700(16) Uani 1 1 d .
H46 H -0.0566 -0.2114 0.1566 0.084 Uiso 1 1 calc R
C47 C 0.0956(3) -0.2356(2) 0.1491(5) 0.097(2) Uani 1 1 d .
N48 N 0.1264(2) -0.2559(2) 0.1289(5) 0.113(2) Uani 1 1 d .
C51 C 0.0284(2) -0.06178(17) 0.1371(5) 0.083(2) Uani 1 1 d .
C52 C 0.0749(3) -0.0548(2) 0.1410(6) 0.110(3) Uani 1 1 d .
H52 H 0.0867 -0.0320 0.1756 0.131 Uiso 1 1 calc R
C53 C 0.1047(3) -0.0803(3) 0.0957(8) 0.128(4) Uani 1 1 d .
H53 H 0.1371 -0.0749 0.0983 0.153 Uiso 1 1 calc R
C54 C 0.0886(3) -0.1129(3) 0.0475(6) 0.120(3) Uani 1 1 d .
C55 C 0.0430(3) -0.1209(2) 0.0384(4) 0.099(2) Uani 1 1 d .
H55 H 0.0328 -0.1437 0.0024 0.119 Uiso 1 1 calc R
C56 C 0.0096(3) -0.09435(19) 0.0840(4) 0.089(2) Uani 1 1 d .
H56 H -0.0229 -0.0986 0.0785 0.107 Uiso 1 1 calc R
C57 C 0.1181(4) -0.1442(3) 0.0039(7) 0.154(5) Uani 1 1 d .
N58 N 0.1409(4) -0.1700(3) -0.0297(6) 0.178(5) Uani 1 1 d .
C61 C 0.0009(2) 0.01162(17) 0.1990(4) 0.0739(16) Uani 1 1 d .
C62 C -0.0135(2) 0.03119(18) 0.2742(4) 0.0765(17) Uani 1 1 d .
H62 H -0.0260 0.0144 0.3195 0.092 Uiso 1 1 calc R
C63 C -0.0092(2) 0.0768(2) 0.2824(5) 0.0824(18) Uani 1 1 d .
H63 H -0.0175 0.0906 0.3346 0.099 Uiso 1 1 calc R
C64 C 0.0066(2) 0.10087(19) 0.2155(6) 0.090(2) Uani 1 1 d .
C65 C 0.0221(2) 0.0810(2) 0.1401(5) 0.094(2) Uani 1 1 d .
H65 H 0.0347 0.0980 0.0951 0.113 Uiso 1 1 calc R
C66 C 0.0190(2) 0.03668(17) 0.1311(5) 0.0834(19) Uani 1 1 d .
H66 H 0.0289 0.0231 0.0797 0.100 Uiso 1 1 calc R
C67 C 0.0105(3) 0.1457(2) 0.2214(6) 0.108(2) Uani 1 1 d .
N68 N 0.0128(3) 0.1831(2) 0.2332(6) 0.139(3) Uani 1 1 d .

loop_
_atom_site_aniso_label
_atom_site_aniso_U_11
_atom_site_aniso_U_22
_atom_site_aniso_U_33
_atom_site_aniso_U_23
_atom_site_aniso_U_13
_atom_site_aniso_U_12
Ag1 0.1710(11) 0.0311(5) 0.2707(16) 0.0017(5) 0.000 0.000
C1 0.063(3) 0.021(2) 0.135(5) 0.007(3) 0.004(3) 0.008(2)
Ag2 0.1846(12) 0.0335(5) 0.2608(15) -0.0062(5) 0.000 0.000
C2 0.065(3) 0.033(3) 0.092(4) 0.008(2) 0.021(3) 0.003(2)
Ag3 0.1667(9) 0.1497(9) 0.2207(11) 0.0084(6) 0.0809(7) -0.0937(7)
C3 0.058(3) 0.037(3) 0.106(4) 0.008(2) 0.022(3) 0.004(2)
Ag4 0.1921(11) 0.2077(11) 0.2054(11) 0.0025(8) 0.0666(8) -0.1368(9)
C4 0.057(3) 0.027(2) 0.125(5) 0.011(3) 0.023(3) 0.001(2)
C5 0.069(3) 0.031(2) 0.096(4) 0.013(2) 0.025(3) 0.004(2)
C6 0.048(3) 0.032(3) 0.116(4) -0.008(2) 0.023(3) -0.0022(19)
C11 0.060(3) 0.032(3) 0.125(5) -0.007(3) 0.032(3) 0.004(2)
C12 0.070(4) 0.052(3) 0.131(5) 0.007(3) 0.037(4) -0.001(3)
C13 0.092(5) 0.041(3) 0.130(6) -0.016(4) 0.024(4) 0.010(3)
C14 0.098(5) 0.022(3) 0.172(8) 0.003(4) 0.011(5) 0.003(3)
C15 0.135(6) 0.042(4) 0.148(7) 0.025(4) 0.034(5) 0.015(4)
C16 0.107(5) 0.044(3) 0.151(7) 0.021(4) 0.028(5) 0.018(3)
C17 0.128(6) 0.024(4) 0.168(7) 0.013(3) -0.008(5) 0.015(3)
N18 0.149(7) 0.049(5) 0.204(8) 0.003(4) -0.015(5) -0.002(4)
C21 0.063(3) 0.042(3) 0.128(5) 0.006(3) 0.035(3) 0.006(2)
C22 0.070(4) 0.045(3) 0.124(5) 0.004(3) 0.019(3) -0.008(3)
C23 0.089(5) 0.051(3) 0.111(5) -0.001(3) 0.034(4) -0.005(3)
C24 0.083(5) 0.049(3) 0.170(7) -0.003(4) 0.061(5) -0.007(3)
C25 0.099(5) 0.055(4) 0.196(8) 0.009(5) 0.047(6) 0.002(4)
C26 0.059(4) 0.054(3) 0.207(8) 0.033(4) 0.043(4) 0.018(3)
C27 0.130(7) 0.070(4) 0.254(12) -0.005(6) 0.120(8) -0.044(5)
N28 0.109(6) 0.169(8) 0.209(9) -0.012(7) 0.062(6) -0.040(6)
C31 0.056(3) 0.026(2) 0.104(4) 0.006(2) 0.022(3) 0.001(2)
C32 0.063(3) 0.040(3) 0.119(5) 0.007(3) 0.007(3) 0.006(2)
C33 0.080(4) 0.033(3) 0.114(5) 0.013(3) 0.034(3) -0.003(3)
C34 0.061(4) 0.046(3) 0.132(6) -0.001(3) 0.019(3) -0.007(3)
C35 0.070(4) 0.057(4) 0.107(5) -0.004(3) 0.006(3) 0.001(3)
C36 0.057(3) 0.043(3) 0.136(5) 0.015(3) 0.007(3) -0.005(2)
C37 0.071(4) 0.065(4) 0.172(7) -0.015(4) 0.038(4) -0.038(3)
N38 0.105(5) 0.104(5) 0.170(6) 0.019(4) 0.006(5) -0.034(4)
C41 0.069(4) 0.029(3) 0.103(4) 0.018(3) 0.023(3) 0.006(2)
C42 0.056(3) 0.041(3) 0.095(4) 0.003(2) 0.015(3) 0.000(2)
C43 0.049(3) 0.066(4) 0.111(5) 0.017(3) 0.020(3) 0.007(3)
C44 0.078(4) 0.037(3) 0.085(4) 0.000(2) 0.023(3) 0.013(2)
C45 0.073(4) 0.045(3) 0.102(4) 0.002(3) 0.026(3) 0.002(3)
C46 0.076(4) 0.028(2) 0.106(4) 0.002(3) 0.020(3) 0.005(2)
C47 0.092(5) 0.063(4) 0.135(6) 0.003(4) 0.041(4) 0.028(4)
N48 0.101(5) 0.085(4) 0.152(6) 0.004(4) 0.034(4) 0.028(4)
C51 0.069(4) 0.038(3) 0.143(6) 0.016(3) 0.052(4) 0.006(2)
C52 0.082(5) 0.066(4) 0.181(8) 0.027(5) 0.053(5) 0.009(3)
C53 0.093(5) 0.064(4) 0.225(10) 0.013(6) 0.075(6) 0.019(4)
C54 0.103(6) 0.095(6) 0.160(8) 0.041(6) 0.075(6) 0.049(5)
C55 0.147(8) 0.070(4) 0.080(4) 0.005(3) 0.039(4) 0.039(4)
C56 0.126(6) 0.048(3) 0.094(4) 0.005(3) 0.043(4) 0.022(3)
C57 0.200(10) 0.089(6) 0.173(8) 0.053(6) 0.135(8) 0.062(6)
N58 0.194(9) 0.171(9) 0.168(8) 0.029(6) 0.076(7) 0.114(8)
C61 0.071(3) 0.040(3) 0.111(5) 0.005(3) 0.011(3) 0.001(2)
C62 0.087(4) 0.033(3) 0.109(5) 0.004(3) 0.025(3) 0.001(3)
C63 0.076(4) 0.052(4) 0.119(5) -0.007(3) 0.003(4) -0.002(3)
C64 0.082(4) 0.034(3) 0.153(6) 0.002(4) 0.009(4) 0.002(3)
C65 0.095(5) 0.053(4) 0.134(6) 0.026(4) 0.026(4) -0.006(3)
C66 0.079(4) 0.038(3) 0.133(5) 0.009(3) 0.029(4) -0.003(3)
C67 0.128(6) 0.034(4) 0.161(7) 0.006(4) 0.006(5) 0.008(3)
N68 0.146(6) 0.051(4) 0.220(9) 0.011(4) 0.003(6) 0.001(4)

loop_
_atom_type_symbol
_atom_type_description
_atom_type_scat_dispersion_real
_atom_type_scat_dispersion_imag
_atom_type_scat_source
C C 0.0033 0.0016 'International Tables Vol C Tables 4.2.6.8 and 6.1.1.4'
H H 0.0000 0.0000 'International Tables Vol C Tables 4.2.6.8 and 6.1.1.4'
Ag Ag -0.8971 1.1015 'International Tables Vol C Tables 4.2.6.8 and 6.1.1.4'
Cl Cl 0.1484 0.1585 'International Tables Vol C Tables 4.2.6.8 and 6.1.1.4'
N N 0.0061 0.0033 'International Tables Vol C Tables 4.2.6.8 and 6.1.1.4'
O O 0.0106 0.0060 'International Tables Vol C Tables 4.2.6.8 and 6.1.1.4'

loop_
_geom_angle_atom_site_label_1
_geom_angle_atom_site_label_2
_geom_angle_atom_site_label_3
_geom_angle
_geom_angle_site_symmetry_1
_geom_angle_site_symmetry_3
N18 Ag1 N18 170.7(5) . 3
N18 Ag1 Ag4 66.7(2) . 4_455
N18 Ag1 Ag4 109.1(2) 3 4_455
N18 Ag1 Ag4 109.1(2) . 2_455
N18 Ag1 Ag4 66.7(2) 3 2_455
Ag4 Ag1 Ag4 129.83(6) 4_455 2_455
C4 C1 C3 150.2(5) . .
C4 C1 C2 149.3(4) . .
C3 C1 C2 60.4(4) . .
N68 Ag2 N68 171.8(5) . 3
C5 C2 C1 152.2(5) . .
C5 C2 C3 148.0(5) . .
C1 C2 C3 59.6(3) . .
N48 Ag3 N28 172.0(3) 8_556 .
C6 C3 C1 148.1(5) . .
C6 C3 C2 151.2(5) . .
C1 C3 C2 60.0(4) . .
N58 Ag4 N38 171.2(4) 8_556 .
N58 Ag4 Ag1 100.7(4) 8_556 2_455
N38 Ag4 Ag1 70.8(2) . 2_455
C1 C4 C21 119.8(4) . .
C1 C4 C11 120.6(5) . .
C21 C4 C11 119.5(4) . .
C2 C5 C61 120.8(5) . .
C2 C5 C51 118.7(4) . .
C61 C5 C51 120.5(4) . .
C3 C6 C31 120.7(4) . .
C3 C6 C41 121.0(4) . .
C31 C6 C41 118.0(4) . .
C12 C11 C16 118.7(5) . .
C12 C11 C4 122.3(6) . .
C16 C11 C4 119.0(6) . .
C11 C12 C13 120.9(7) . .
C11 C12 H12 119.5 . .
C13 C12 H12 119.5 . .
C12 C13 C14 119.1(6) . .
C12 C13 H13 120.4 . .
C14 C13 H13 120.4 . .
C15 C14 C13 122.0(6) . .
C15 C14 C17 119.7(8) . .
C13 C14 C17 118.3(7) . .
C14 C15 C16 120.7(8) . .
C14 C15 H15 119.7 . .
C16 C15 H15 119.7 . .
C15 C16 C11 118.5(7) . .
C15 C16 H16 120.8 . .
C11 C16 H16 120.8 . .
N18 C17 C14 179.1(11) . .
C17 N18 Ag1 163.1(9) . .
C26 C21 C22 118.8(5) . .
C26 C21 C4 120.9(6) . .
C22 C21 C4 120.2(5) . .
C23 C22 C21 120.4(6) . .
C23 C22 H22 119.8 . .
C21 C22 H22 119.8 . .
C24 C23 C22 119.0(6) . .
C24 C23 H23 120.5 . .
C22 C23 H23 120.5 . .
C23 C24 C25 121.5(6) . .
C23 C24 C27 119.3(8) . .
C25 C24 C27 119.2(8) . .
C26 C25 C24 119.5(7) . .
C26 C25 H25 120.2 . .
C24 C25 H25 120.2 . .
C25 C26 C21 120.6(7) . .
C25 C26 H26 119.7 . .
C21 C26 H26 119.7 . .
N28 C27 C24 174.5(10) . .
C27 N28 Ag3 176.1(11) . .
C32 C31 C36 119.5(5) . .
C32 C31 C6 120.6(5) . .
C36 C31 C6 119.8(5) . .
C33 C32 C31 119.9(6) . .
C33 C32 H32 120.0 . .
C31 C32 H32 120.0 . .
C34 C33 C32 119.5(5) . .
C34 C33 H33 120.2 . .
C32 C33 H33 120.2 . .
C33 C34 C35 122.4(5) . .
C33 C34 C37 118.0(6) . .
C35 C34 C37 119.6(6) . .
C36 C35 C34 119.7(6) . .
C36 C35 H35 120.2 . .
C34 C35 H35 120.2 . .
C35 C36 C31 119.0(6) . .
C35 C36 H36 120.5 . .
C31 C36 H36 120.5 . .
N38 C37 C34 178.0(10) . .
C37 N38 Ag4 160.8(8) . .
C46 C41 C42 120.7(5) . .
C46 C41 C6 120.9(5) . .
C42 C41 C6 118.4(5) . .
C41 C42 C43 119.8(6) . .
C41 C42 H42 120.1 . .
C43 C42 H42 120.1 . .
C44 C43 C42 118.6(6) . .
C44 C43 H43 120.7 . .
C42 C43 H43 120.7 . .
C43 C44 C45 121.5(5) . .
C43 C44 C47 120.3(6) . .
C45 C44 C47 118.2(6) . .
C44 C45 C46 120.5(5) . .
C44 C45 H45 119.7 . .
C46 C45 H45 119.7 . .
C41 C46 C45 118.7(6) . .
C41 C46 H46 120.6 . .
C45 C46 H46 120.6 . .
N48 C47 C44 178.5(8) . .
C47 N48 Ag3 164.2(8) . 8_655
C52 C51 C56 121.2(6) . .
C52 C51 C5 121.8(7) . .
C56 C51 C5 117.0(6) . .
C51 C52 C53 120.3(9) . .
C51 C52 H52 119.8 . .
C53 C52 H52 119.8 . .
C54 C53 C52 120.7(9) . .
C54 C53 H53 119.7 . .
C52 C53 H53 119.7 . .
C53 C54 C55 122.3(7) . .
C53 C54 C57 124.2(10) . .
C55 C54 C57 113.4(11) . .
C54 C55 C56 119.5(8) . .
C54 C55 H55 120.3 . .
C56 C55 H55 120.3 . .
C51 C56 C55 115.9(8) . .
C51 C56 H56 122.0 . .
C55 C56 H56 122.0 . .
N58 C57 C54 178.1(10) . .
C57 N58 Ag4 168.3(12) . 8_655
C62 C61 C66 120.5(5) . .
C62 C61 C5 118.9(5) . .
C66 C61 C5 120.6(6) . .
C61 C62 C63 119.0(6) . .
C61 C62 H62 120.5 . .
C63 C62 H62 120.5 . .
C64 C63 C62 120.0(7) . .
C64 C63 H63 120.0 . .
C62 C63 H63 120.0 . .
C63 C64 C67 121.2(8) . .
C63 C64 C65 120.9(6) . .
C67 C64 C65 117.8(7) . .
C66 C65 C64 120.0(6) . .
C66 C65 H65 120.0 . .
C64 C65 H65 120.0 . .
C65 C66 C61 119.4(6) . .
C65 C66 H66 120.3 . .
C61 C66 H66 120.3 . .
N68 C67 C64 174.6(10) . .
C67 N68 Ag2 172.4(8) . .

loop_
_geom_bond_atom_site_label_1
_geom_bond_atom_site_label_2
_geom_bond_distance
_geom_bond_site_symmetry_2
Ag1 N18 2.159(7) .
Ag1 N18 2.159(7) 3
Ag1 Ag4 3.3359(17) 4_455
Ag1 Ag4 3.3359(17) 2_455
C1 C4 1.375(8) .
C1 C3 1.438(8) .
C1 C2 1.443(8) .
Ag2 N68 2.091(7) .
Ag2 N68 2.091(7) 3
C2 C5 1.333(7) .
C2 C3 1.450(7) .
Ag3 N48 2.113(6) 8_556
Ag3 N28 2.167(8) .
C3 C6 1.328(8) .
Ag4 N58 2.067(7) 8_556
Ag4 N38 2.101(7) .
Ag4 Ag1 3.3358(17) 2_455
C4 C21 1.426(7) .
C4 C11 1.479(7) .
C5 C61 1.486(7) .
C5 C51 1.498(7) .
C6 C31 1.487(7) .
C6 C41 1.499(7) .
C11 C12 1.352(9) .
C11 C16 1.420(10) .
C12 C13 1.369(9) .
C12 H12 0.9500 .
C13 C14 1.370(11) .
C13 H13 0.9500 .
C14 C15 1.305(12) .
C14 C17 1.503(8) .
C15 C16 1.384(9) .
C15 H15 0.9500 .
C16 H16 0.9500 .
C17 N18 1.051(9) .
C21 C26 1.401(9) .
C21 C22 1.419(9) .
C22 C23 1.392(8) .
C22 H22 0.9500 .
C23 C24 1.367(10) .
C23 H23 0.9500 .
C24 C25 1.411(11) .
C24 C27 1.435(9) .
C25 C26 1.366(9) .
C25 H25 0.9500 .
C26 H26 0.9500 .
C27 N28 1.093(9) .
C31 C32 1.399(8) .
C31 C36 1.414(8) .
C32 C33 1.365(8) .
C32 H32 0.9500 .
C33 C34 1.350(9) .
C33 H33 0.9500 .
C34 C35 1.382(9) .
C34 C37 1.464(8) .
C35 C36 1.358(8) .
C35 H35 0.9500 .
C36 H36 0.9500 .
C37 N38 1.155(9) .
C41 C46 1.366(8) .
C41 C42 1.381(8) .
C42 C43 1.399(8) .
C42 H42 0.9500 .
C43 C44 1.349(9) .
C43 H43 0.9500 .
C44 C45 1.369(9) .
C44 C47 1.447(8) .
C45 C46 1.377(8) .
C45 H45 0.9500 .
C46 H46 0.9500 .
C47 N48 1.132(8) .
N48 Ag3 2.113(6) 8_655
C51 C52 1.358(10) .
C51 C56 1.412(10) .
C52 C53 1.363(11) .
C52 H52 0.9500 .
C53 C54 1.340(14) .
C53 H53 0.9500 .
C54 C55 1.344(13) .
C54 C57 1.457(11) .
C55 C56 1.452(9) .
C55 H55 0.9500 .
C56 H56 0.9500 .
C57 N58 1.158(10) .
N58 Ag4 2.067(7) 8_655
C61 C62 1.385(9) .
C61 C66 1.413(9) .
C62 C63 1.422(8) .
C62 H62 0.9500 .
C63 C64 1.362(10) .
C63 H63 0.9500 .
C64 C67 1.392(9) .
C64 C65 1.402(10) .
C65 C66 1.380(8) .
C65 H65 0.9500 .
C66 H66 0.9500 .
C67 N68 1.172(10) .

loop_
_geom_torsion_atom_site_label_1
_geom_torsion_atom_site_label_2
_geom_torsion_atom_site_label_3
_geom_torsion_atom_site_label_4
_geom_torsion
_geom_torsion_site_symmetry_1
_geom_torsion_site_symmetry_4
C4 C1 C2 C5 -2(2) . .
C3 C1 C2 C5 175.4(14) . .
C4 C1 C2 C3 -177.0(14) . .
C4 C1 C3 C6 -13(2) . .
C2 C1 C3 C6 170.5(12) . .
C4 C1 C3 C2 176.9(14) . .
C5 C2 C3 C6 15(2) . .
C1 C2 C3 C6 -169.5(13) . .
C5 C2 C3 C1 -176.0(12) . .
C3 C1 C4 C21 12.3(17) . .
C2 C1 C4 C21 -172.9(11) . .
C3 C1 C4 C11 -165.6(11) . .
C2 C1 C4 C11 9.2(16) . .
C1 C2 C5 C61 11.9(17) . .
C3 C2 C5 C61 -175.6(9) . .
C1 C2 C5 C51 -168.4(11) . .
C3 C2 C5 C51 4.1(14) . .
C1 C3 C6 C31 23.1(14) . .
C2 C3 C6 C31 -174.2(10) . .
C1 C3 C6 C41 -163.5(9) . .
C2 C3 C6 C41 -0.8(15) . .
C1 C4 C11 C12 -133.3(7) . .
C21 C4 C11 C12 48.7(9) . .
C1 C4 C11 C16 45.5(9) . .
C21 C4 C11 C16 -132.5(7) . .
C16 C11 C12 C13 2.0(10) . .
C4 C11 C12 C13 -179.2(6) . .
C11 C12 C13 C14 1.5(11) . .
C12 C13 C14 C15 -4.2(12) . .
C12 C13 C14 C17 174.4(7) . .
C13 C14 C15 C16 3.1(13) . .
C17 C14 C15 C16 -175.4(8) . .
C14 C15 C16 C11 0.5(13) . .
C12 C11 C16 C15 -3.0(11) . .
C4 C11 C16 C15 178.1(7) . .
C15 C14 C17 N18 -46(94) . .
C13 C14 C17 N18 136(100) . .
C14 C17 N18 Ag1 -69(94) . .
N18 Ag1 N18 C17 -146(3) 3 .
Ag4 Ag1 N18 C17 149(3) 4_455 .
Ag4 Ag1 N18 C17 -85(3) 2_455 .
C1 C4 C21 C26 -138.0(7) . .
C11 C4 C21 C26 40.0(10) . .
C1 C4 C21 C22 39.1(10) . .
C11 C4 C21 C22 -142.9(6) . .
C26 C21 C22 C23 0.4(10) . .
C4 C21 C22 C23 -176.8(6) . .
C21 C22 C23 C24 3.1(10) . .
C22 C23 C24 C25 -4.4(11) . .
C22 C23 C24 C27 177.2(8) . .
C23 C24 C25 C26 2.2(13) . .
C27 C24 C25 C26 -179.5(9) . .
C24 C25 C26 C21 1.4(13) . .
C22 C21 C26 C25 -2.7(12) . .
C4 C21 C26 C25 174.5(8) . .
C23 C24 C27 N28 -54(16) . .
C25 C24 C27 N28 128(16) . .
C24 C27 N28 Ag3 125(14) . .
N48 Ag3 N28 C27 -130(14) 8_556 .
C3 C6 C31 C32 -138.0(6) . .
C41 C6 C31 C32 48.4(8) . .
C3 C6 C31 C36 39.2(9) . .
C41 C6 C31 C36 -134.4(6) . .
C36 C31 C32 C33 0.0(9) . .
C6 C31 C32 C33 177.2(5) . .
C31 C32 C33 C34 -0.7(9) . .
C32 C33 C34 C35 1.5(10) . .
C32 C33 C34 C37 -179.8(6) . .
C33 C34 C35 C36 -1.4(10) . .
C37 C34 C35 C36 179.9(6) . .
C34 C35 C36 C31 0.6(10) . .
C32 C31 C36 C35 0.1(9) . .
C6 C31 C36 C35 -177.2(6) . .
C33 C34 C37 N38 -165(25) . .
C35 C34 C37 N38 14(26) . .
C34 C37 N38 Ag4 171(100) . .
N58 Ag4 N38 C37 -145(3) 8_556 .
Ag1 Ag4 N38 C37 -161(2) 2_455 .
C3 C6 C41 C46 -135.3(6) . .
C31 C6 C41 C46 38.3(8) . .
C3 C6 C41 C42 44.6(8) . .
C31 C6 C41 C42 -141.8(5) . .
C46 C41 C42 C43 -0.4(8) . .
C6 C41 C42 C43 179.6(5) . .
C41 C42 C43 C44 1.2(8) . .
C42 C43 C44 C45 0.0(9) . .
C42 C43 C44 C47 179.6(6) . .
C43 C44 C45 C46 -2.0(9) . .
C47 C44 C45 C46 178.4(6) . .
C42 C41 C46 C45 -1.6(8) . .
C6 C41 C46 C45 178.4(5) . .
C44 C45 C46 C41 2.8(9) . .
C43 C44 C47 N48 128(40) . .
C45 C44 C47 N48 -52(40) . .
C44 C47 N48 Ag3 50(41) . 8_655
C2 C5 C51 C52 -137.7(7) . .
C61 C5 C51 C52 42.0(9) . .
C2 C5 C51 C56 41.5(9) . .
C61 C5 C51 C56 -138.8(6) . .
C56 C51 C52 C53 -2.3(11) . .
C5 C51 C52 C53 176.9(7) . .
C51 C52 C53 C54 -0.9(14) . .
C52 C53 C54 C55 3.0(14) . .
C52 C53 C54 C57 -173.7(8) . .
C53 C54 C55 C56 -1.9(12) . .
C57 C54 C55 C56 175.1(6) . .
C52 C51 C56 C55 3.2(9) . .
C5 C51 C56 C55 -176.0(5) . .
C54 C55 C56 C51 -1.1(9) . .
C53 C54 C57 N58 126(50) . .
C55 C54 C57 N58 -51(51) . .
C54 C57 N58 Ag4 -106(51) . 8_655
C2 C5 C61 C62 31.1(9) . .
C51 C5 C61 C62 -148.6(6) . .
C2 C5 C61 C66 -146.1(6) . .
C51 C5 C61 C66 34.2(9) . .
C66 C61 C62 C63 -0.7(10) . .
C5 C61 C62 C63 -177.9(6) . .
C61 C62 C63 C64 3.1(10) . .
C62 C63 C64 C67 179.0(7) . .
C62 C63 C64 C65 -4.5(11) . .
C63 C64 C65 C66 3.5(11) . .
C67 C64 C65 C66 -179.9(7) . .
C64 C65 C66 C61 -1.0(11) . .
C62 C61 C66 C65 -0.3(10) . .
C5 C61 C66 C65 176.8(6) . .
C63 C64 C67 N68 6(11) . .
C65 C64 C67 N68 -170(10) . .
C64 C67 N68 Ag2 -90(13) . .
N68 Ag2 N68 C67 -166(6) 3 .

loop_
_platon_squeeze_void_nr
_platon_squeeze_void_average_x
_platon_squeeze_void_average_y
_platon_squeeze_void_average_z
_platon_squeeze_void_volume
_platon_squeeze_void_count_electrons
_platon_squeeze_void_content
1 -0.008 -0.002 0.498 7132 1537 ' '
